data_1504128
loop_
_publ_author_name
'Gan, Chew-Yan'
'Robinson, Ward T.'
'Etoh, Tadahiro'
'Hayashi, Masahiko'
'Komiyama, Kanki'
'Kam, Toh-Seok'

_publ_section_title
;
 Leucophyllidine, a cytotoxic bisindole alkaloid constituted from the
 union of an eburnan and a new vinylquinoline alkaloid.
;
_journal_issue 17
_journal_name_full 'Organic letters'
_journal_page_first 3962
_journal_page_last 3965
_journal_paper_doi 10.1021/ol9016172
_journal_volume 11
_journal_year 2009
_chemical_absolute_configuration unk
_chemical_formula_moiety 'C38 H44 N4 O, C4 H8 O2'
_chemical_formula_sum 'C42 H52 N4 O3'
_chemical_formula_weight 660.88
_chemical_melting_point 216.0(10)
_chemical_name_common Leucophylline
_chemical_name_systematic
; 
 ? 
;
_space_group_IT_number 4
_symmetry_cell_setting monoclinic
_symmetry_space_group_name_Hall 'P 2yb'
_symmetry_space_group_name_H-M 'P 1 21 1'
_atom_sites_solution_hydrogens geom
_atom_sites_solution_primary direct
_atom_sites_solution_secondary difmap
_audit_creation_method SHELXL-97
_cell_angle_alpha 90.00
_cell_angle_beta 108.811(2)
_cell_angle_gamma 90.00
_cell_formula_units_Z 2
_cell_length_a 12.7151(3)
_cell_length_b 8.5294(3)
_cell_length_c 17.2463(5)
_cell_measurement_reflns_used 4219
_cell_measurement_temperature 117(2)
_cell_measurement_theta_max 27.48
_cell_measurement_theta_min 2.50
_cell_volume 1770.50(9)
_computing_cell_refinement 'SAINT (Bruker, 2007)'
_computing_data_collection 'APEX2 (Bruker, 2007)'
_computing_data_reduction 'SAINT (Bruker, 2007)'
_computing_molecular_graphics 'X-SEED (Barbour, 2001)'
_computing_publication_material
;  
SHELXL-97 (Sheldrick, 2008), enCIFer (Allen et al., 2004),
;
_computing_structure_refinement
;  
SHELXL97 (Sheldrick, 2008), 
;
_computing_structure_solution 'SHELXS97 (Sheldrick, 2008)'
_diffrn_ambient_temperature 117(2)
_diffrn_measured_fraction_theta_full 1.000
_diffrn_measured_fraction_theta_max 1.000
_diffrn_measurement_device_type 'Bruker SMART APEX CCD'
_diffrn_measurement_method '\w scans'
_diffrn_radiation_monochromator graphite
_diffrn_radiation_source 'fine-focus sealed tube'
_diffrn_radiation_type MoK\a
_diffrn_radiation_wavelength 0.71073
_diffrn_reflns_av_R_equivalents 0.0352
_diffrn_reflns_av_sigmaI/netI 0.0334
_diffrn_reflns_limit_h_max 16
_diffrn_reflns_limit_h_min -16
_diffrn_reflns_limit_k_max 11
_diffrn_reflns_limit_k_min -11
_diffrn_reflns_limit_l_max 22
_diffrn_reflns_limit_l_min -22
_diffrn_reflns_number 16952
_diffrn_reflns_theta_full 27.50
_diffrn_reflns_theta_max 27.50
_diffrn_reflns_theta_min 1.69
_diffrn_standards_number 0
_exptl_absorpt_coefficient_mu 0.078
_exptl_absorpt_correction_T_max 0.7461
_exptl_absorpt_correction_T_min 0.6580
_exptl_absorpt_correction_type multi-scan
_exptl_absorpt_process_details 'SADABS (Bruker, 2006)'
_exptl_crystal_colour colorless
_exptl_crystal_density_diffrn 1.240
_exptl_crystal_density_method 'not measured'
_exptl_crystal_description needle
_exptl_crystal_F_000 712
_exptl_crystal_size_max 0.70
_exptl_crystal_size_mid 0.47
_exptl_crystal_size_min 0.09
_refine_diff_density_max 0.426
_refine_diff_density_min -0.600
_refine_diff_density_rms 0.052
_refine_ls_extinction_method none
_refine_ls_goodness_of_fit_ref 1.029
_refine_ls_hydrogen_treatment constr
_refine_ls_matrix_type full
_refine_ls_number_parameters 447
_refine_ls_number_reflns 4335
_refine_ls_number_restraints 1
_refine_ls_restrained_S_all 1.029
_refine_ls_R_factor_all 0.0583
_refine_ls_R_factor_gt 0.0489
_refine_ls_shift/su_max <0.001
_refine_ls_shift/su_mean <0.001
_refine_ls_structure_factor_coef Fsqd
_refine_ls_weighting_details 'calc w=1/[\s^2^(Fo^2^)+(0.0842P)^2^+0.5872P] where P=(Fo^2^+2Fc^2^)/3'
_refine_ls_weighting_scheme calc
_refine_ls_wR_factor_gt 0.1300
_refine_ls_wR_factor_ref 0.1375
_reflns_number_gt 3796
_reflns_number_total 4335
_reflns_threshold_expression I>2\s(I)
_cod_data_source_file ol9016172_si_002.cif
_cod_data_source_block gan_734_0m
_cod_depositor_comments
;
The following automatic conversions were performed:

'_chemical_melting_point' value '215-217' was changed to '216.0(10)'
- the average value was taken and precision was
estimated.

'_symmetry_cell_setting' value 'Monoclinic' changed to
'monoclinic' according to
/home/saulius/struct/CIF-dictionaries/cif_core.dic dictionary named
'cif_core.dic' version 2.4.2 from 2011-04-26.

Automatic conversion script
Id: cif_fix_values 1715 2011-07-08 13:25:40Z adriana 
;
_cod_original_sg_symbol_H-M 'P 21'
_cod_database_code 1504128

loop_
_symmetry_equiv_pos_as_xyz
'x, y, z'
'-x, y+1/2, -z'

loop_
_atom_site_label
_atom_site_type_symbol
_atom_site_fract_x
_atom_site_fract_y
_atom_site_fract_z
_atom_site_U_iso_or_equiv
_atom_site_adp_type
_atom_site_occupancy
_atom_site_symmetry_multiplicity
_atom_site_calc_flag
_atom_site_refinement_flags
C2 C 0.3050(2) 0.2101(4) 0.00033(16) 0.0193(6) Uani 1 1 d .
C3 C 0.2053(3) 0.1436(4) -0.13972(17) 0.0262(7) Uani 1 1 d .
H3A H 0.2074 0.0715 -0.1842 0.031 Uiso 1 1 calc R
H3B H 0.2195 0.2511 -0.1555 0.031 Uiso 1 1 calc R
C5 C 0.1808(2) 0.3710(4) 0.22361(18) 0.0274(7) Uani 1 1 d .
H5A H 0.1787 0.4762 0.2050 0.033 Uiso 1 1 calc R
H5B H 0.1494 0.3452 0.2650 0.033 Uiso 1 1 calc R
C6 C 0.2275(2) 0.2604(4) 0.19177(16) 0.0214(6) Uani 1 1 d .
H6A H 0.2278 0.1568 0.2121 0.026 Uiso 1 1 calc R
C7 C 0.2790(2) 0.2848(3) 0.12732(16) 0.0185(6) Uani 1 1 d .
C8 C 0.3505(2) 0.4152(3) 0.12973(16) 0.0186(6) Uani 1 1 d .
C9 C 0.3950(2) 0.5148(4) 0.19875(17) 0.0192(6) Uani 1 1 d .
H9 H 0.3772 0.4940 0.2472 0.023 Uiso 1 1 calc R
C10 C 0.4623(2) 0.6391(3) 0.19795(16) 0.0180(5) Uani 1 1 d .
C11 C 0.4850(2) 0.6747(3) 0.12384(17) 0.0187(6) Uani 1 1 d .
C12 C 0.4493(2) 0.5756(4) 0.05752(16) 0.0183(5) Uani 1 1 d .
H12 H 0.4675 0.5981 0.0094 0.022 Uiso 1 1 calc R
C13 C 0.3863(2) 0.4417(4) 0.06022(16) 0.0185(6) Uani 1 1 d .
C14 C 0.0907(3) 0.1368(4) -0.12918(19) 0.0290(7) Uani 1 1 d .
H14A H 0.0841 0.2222 -0.0922 0.035 Uiso 1 1 calc R
H14B H 0.0330 0.1532 -0.1830 0.035 Uiso 1 1 calc R
C15 C 0.0710(2) -0.0203(4) -0.09387(19) 0.0271(7) Uani 1 1 d .
H15A H 0.0606 -0.1022 -0.1364 0.033 Uiso 1 1 calc R
H15B H 0.0015 -0.0139 -0.0798 0.033 Uiso 1 1 calc R
C16 C 0.2567(2) 0.1809(4) 0.06274(17) 0.0184(5) Uani 1 1 d .
C17 C 0.1785(2) 0.0431(4) 0.05544(18) 0.0232(6) Uani 1 1 d .
H17A H 0.1040 0.0847 0.0505 0.028 Uiso 1 1 calc R
H17B H 0.2045 -0.0180 0.1069 0.028 Uiso 1 1 calc R
C18 C 0.1266(3) -0.3684(4) -0.0510(2) 0.0321(7) Uani 1 1 d .
H18A H 0.0589 -0.3469 -0.0969 0.048 Uiso 1 1 calc R
H18B H 0.1180 -0.4673 -0.0248 0.048 Uiso 1 1 calc R
H18C H 0.1900 -0.3761 -0.0714 0.048 Uiso 1 1 calc R
C19 C 0.1466(3) -0.2359(4) 0.0111(2) 0.0291(7) Uani 1 1 d .
H19A H 0.2116 -0.2645 0.0587 0.035 Uiso 1 1 calc R
H19B H 0.0815 -0.2306 0.0307 0.035 Uiso 1 1 calc R
C20 C 0.1667(2) -0.0700(4) -0.01693(17) 0.0214(6) Uani 1 1 d .
C21 C 0.2747(2) -0.0598(4) -0.03748(18) 0.0222(6) Uani 1 1 d .
H21C H 0.3379 -0.0897 0.0112 0.027 Uiso 1 1 calc R
H21D H 0.2718 -0.1345 -0.0820 0.027 Uiso 1 1 calc R
C23 C 0.8817(4) 0.1484(6) 0.2814(3) 0.0508(11) Uani 1 1 d .
C24 C 0.6910(3) 0.1186(6) 0.2072(3) 0.0472(10) Uani 1 1 d .
H24A H 0.6905 0.0119 0.2297 0.057 Uiso 1 1 calc R
H24B H 0.7025 0.1092 0.1533 0.057 Uiso 1 1 calc R
C25 C 0.5845(4) 0.1985(6) 0.1980(3) 0.0528(11) Uani 1 1 d .
H25A H 0.5753 0.2107 0.2519 0.079 Uiso 1 1 calc R
H25B H 0.5231 0.1358 0.1627 0.079 Uiso 1 1 calc R
H25C H 0.5845 0.3020 0.1733 0.079 Uiso 1 1 calc R
C2' C 0.5190(2) 0.7216(3) 0.41943(16) 0.0202(6) Uani 1 1 d .
C3' C 0.6972(3) 0.9184(4) 0.53807(19) 0.0280(7) Uani 1 1 d .
H3A' H 0.7303 0.9568 0.5949 0.034 Uiso 1 1 calc R
H3B' H 0.6234 0.9682 0.5144 0.034 Uiso 1 1 calc R
C5' C 0.6116(3) 0.7018(4) 0.58625(18) 0.0263(6) Uani 1 1 d .
H5A' H 0.6464 0.7369 0.6435 0.032 Uiso 1 1 calc R
H5B' H 0.6075 0.5859 0.5868 0.032 Uiso 1 1 calc R
C6' C 0.4917(3) 0.7676(4) 0.55448(17) 0.0253(6) Uani 1 1 d .
H6A' H 0.4427 0.7057 0.5773 0.030 Uiso 1 1 calc R
H6B' H 0.4911 0.8778 0.5724 0.030 Uiso 1 1 calc R
C7' C 0.4497(2) 0.7592(4) 0.46224(17) 0.0209(6) Uani 1 1 d .
C8' C 0.3433(2) 0.7926(3) 0.40369(17) 0.0201(6) Uani 1 1 d .
C9' C 0.2401(2) 0.8378(4) 0.40917(19) 0.0241(6) Uani 1 1 d .
H9' H 0.2298 0.8472 0.4611 0.029 Uiso 1 1 calc R
C10' C 0.1536(3) 0.8687(4) 0.3386(2) 0.0277(7) Uani 1 1 d .
H10' H 0.0835 0.8994 0.3422 0.033 Uiso 1 1 calc R
C11' C 0.1675(2) 0.8552(4) 0.2612(2) 0.0268(7) Uani 1 1 d .
H11' H 0.1071 0.8785 0.2133 0.032 Uiso 1 1 calc R
C12' C 0.2680(2) 0.8085(4) 0.25390(17) 0.0223(6) Uani 1 1 d .
H12' H 0.2775 0.7995 0.2017 0.027 Uiso 1 1 calc R
C13' C 0.3548(2) 0.7752(3) 0.32504(17) 0.0192(6) Uani 1 1 d .
C14' C 0.7715(3) 0.9647(4) 0.48797(19) 0.0286(7) Uani 1 1 d .
H14C H 0.8465 0.9192 0.5130 0.034 Uiso 1 1 calc R
H14D H 0.7789 1.0802 0.4877 0.034 Uiso 1 1 calc R
C15' C 0.7213(3) 0.9050(4) 0.40015(18) 0.0251(6) Uani 1 1 d .
H15C H 0.7708 0.9330 0.3682 0.030 Uiso 1 1 calc R
H15D H 0.6485 0.9562 0.3741 0.030 Uiso 1 1 calc R
C16' C 0.5203(2) 0.7331(3) 0.27423(16) 0.0186(6) Uani 1 1 d .
H16' H 0.5254 0.8449 0.2584 0.022 Uiso 1 1 calc R
C17' C 0.6392(2) 0.6668(4) 0.31234(16) 0.0208(6) Uani 1 1 d .
H17C H 0.6339 0.5512 0.3149 0.025 Uiso 1 1 calc R
H17D H 0.6819 0.6913 0.2750 0.025 Uiso 1 1 calc R
C18' C 0.9077(3) 0.6957(5) 0.3924(2) 0.0365(8) Uani 1 1 d .
H18F H 0.8759 0.7042 0.3327 0.055 Uiso 1 1 calc R
H18D H 0.9697 0.6212 0.4064 0.055 Uiso 1 1 calc R
H18E H 0.9346 0.7987 0.4156 0.055 Uiso 1 1 calc R
C19' C 0.8184(2) 0.6377(4) 0.42771(19) 0.0261(6) Uani 1 1 d .
H19C H 0.8486 0.6446 0.4882 0.031 Uiso 1 1 calc R
H19D H 0.8039 0.5256 0.4133 0.031 Uiso 1 1 calc R
C20' C 0.7056(2) 0.7270(4) 0.39864(17) 0.0210(6) Uani 1 1 d .
C21' C 0.6398(2) 0.6806(4) 0.45560(17) 0.0207(6) Uani 1 1 d .
H21' H 0.6445 0.5640 0.4615 0.025 Uiso 1 1 calc R
C22' C 0.9650(4) 0.2446(8) 0.3419(3) 0.0722(15) Uani 1 1 d .
H22A H 0.9495 0.2435 0.3940 0.108 Uiso 1 1 calc R
H22B H 0.9616 0.3526 0.3219 0.108 Uiso 1 1 calc R
H22C H 1.0393 0.2016 0.3502 0.108 Uiso 1 1 calc R
N1 N 0.36360(19) 0.3364(3) -0.00305(14) 0.0187(5) Uani 1 1 d .
N4 N 0.2926(2) 0.0991(3) -0.06311(14) 0.0205(5) Uani 1 1 d .
N1' N 0.46281(19) 0.7265(3) 0.33519(13) 0.0190(5) Uani 1 1 d .
N4' N 0.6839(2) 0.7477(3) 0.53878(15) 0.0245(6) Uani 1 1 d .
O11 O 0.54446(17) 0.8069(3) 0.12540(12) 0.0225(4) Uani 1 1 d .
H1 H 0.5644 0.8103 0.0835 0.034 Uiso 1 1 calc R
O23 O 0.8941(5) 0.0152(9) 0.2538(4) 0.139(2) Uani 1 1 d .
O24 O 0.7769(2) 0.2086(4) 0.2610(2) 0.0553(8) Uani 1 1 d .

loop_
_atom_site_aniso_label
_atom_site_aniso_U_11
_atom_site_aniso_U_22
_atom_site_aniso_U_33
_atom_site_aniso_U_23
_atom_site_aniso_U_13
_atom_site_aniso_U_12
C2 0.0155(12) 0.0227(14) 0.0171(13) -0.0017(12) 0.0017(10) 0.0026(11)
C3 0.0309(16) 0.0300(17) 0.0164(14) -0.0033(12) 0.0055(11) -0.0009(13)
C5 0.0224(14) 0.0390(18) 0.0204(14) -0.0026(13) 0.0064(11) -0.0044(13)
C6 0.0240(14) 0.0249(15) 0.0142(12) 0.0008(11) 0.0046(11) -0.0051(12)
C7 0.0159(12) 0.0228(14) 0.0148(12) 0.0004(11) 0.0023(10) 0.0002(11)
C8 0.0210(13) 0.0190(13) 0.0151(12) -0.0004(11) 0.0047(10) -0.0004(11)
C9 0.0190(13) 0.0246(14) 0.0132(12) 0.0011(11) 0.0039(10) 0.0009(11)
C10 0.0174(12) 0.0203(14) 0.0167(13) -0.0008(11) 0.0058(10) 0.0016(11)
C11 0.0164(12) 0.0199(14) 0.0198(13) 0.0009(11) 0.0059(10) 0.0006(10)
C12 0.0184(12) 0.0235(14) 0.0135(12) 0.0003(11) 0.0058(10) 0.0010(11)
C13 0.0155(12) 0.0240(15) 0.0149(12) -0.0003(11) 0.0035(10) 0.0026(11)
C14 0.0240(15) 0.0329(17) 0.0235(15) -0.0011(13) -0.0017(12) 0.0023(13)
C15 0.0192(14) 0.0329(17) 0.0248(15) -0.0055(13) 0.0011(12) -0.0035(12)
C16 0.0150(12) 0.0216(14) 0.0158(12) 0.0006(11) 0.0010(9) -0.0013(11)
C17 0.0249(14) 0.0241(15) 0.0206(14) -0.0031(12) 0.0074(12) -0.0051(12)
C18 0.0323(17) 0.0294(17) 0.0364(18) -0.0079(15) 0.0138(14) -0.0071(14)
C19 0.0321(16) 0.0263(16) 0.0298(16) -0.0028(14) 0.0114(13) -0.0072(13)
C20 0.0206(14) 0.0230(15) 0.0196(13) -0.0035(12) 0.0049(11) -0.0019(11)
C21 0.0210(14) 0.0205(15) 0.0235(14) -0.0038(12) 0.0052(11) -0.0002(11)
C23 0.053(2) 0.045(2) 0.054(3) 0.010(2) 0.016(2) 0.013(2)
C24 0.053(2) 0.044(2) 0.045(2) 0.0090(19) 0.0162(19) 0.0062(19)
C25 0.047(2) 0.046(3) 0.062(3) 0.001(2) 0.0113(19) 0.006(2)
C2' 0.0240(14) 0.0180(14) 0.0160(13) 0.0001(11) 0.0030(10) -0.0008(11)
C3' 0.0325(17) 0.0236(15) 0.0212(15) -0.0048(13) -0.0008(12) 0.0004(13)
C5' 0.0344(16) 0.0265(16) 0.0158(13) 0.0008(12) 0.0051(11) 0.0036(13)
C6' 0.0323(16) 0.0267(16) 0.0168(13) -0.0032(12) 0.0076(12) 0.0030(13)
C7' 0.0243(14) 0.0189(14) 0.0188(13) -0.0012(11) 0.0058(11) -0.0010(11)
C8' 0.0243(14) 0.0162(13) 0.0198(13) -0.0004(11) 0.0071(11) -0.0029(11)
C9' 0.0284(15) 0.0205(15) 0.0262(15) 0.0001(12) 0.0129(12) -0.0022(12)
C10' 0.0213(14) 0.0247(16) 0.0379(17) -0.0006(14) 0.0107(13) -0.0015(12)
C11' 0.0218(14) 0.0243(15) 0.0304(16) 0.0000(13) 0.0029(12) -0.0025(12)
C12' 0.0233(14) 0.0226(15) 0.0197(13) -0.0005(12) 0.0052(11) -0.0015(12)
C13' 0.0193(13) 0.0187(13) 0.0190(13) -0.0013(11) 0.0053(10) -0.0033(11)
C14' 0.0265(15) 0.0245(16) 0.0285(16) -0.0042(13) 0.0000(12) -0.0048(13)
C15' 0.0249(15) 0.0242(16) 0.0232(15) -0.0005(12) 0.0037(12) -0.0035(12)
C16' 0.0208(13) 0.0200(14) 0.0148(12) 0.0002(11) 0.0053(10) -0.0024(11)
C17' 0.0202(13) 0.0256(15) 0.0163(13) 0.0000(11) 0.0056(10) -0.0021(11)
C18' 0.0240(15) 0.048(2) 0.0366(18) 0.0008(17) 0.0087(13) 0.0013(15)
C19' 0.0203(14) 0.0297(16) 0.0249(15) -0.0014(13) 0.0025(11) 0.0022(12)
C20' 0.0193(13) 0.0219(14) 0.0199(14) -0.0012(12) 0.0035(11) -0.0007(11)
C21' 0.0247(14) 0.0184(13) 0.0170(13) -0.0014(11) 0.0038(10) 0.0017(11)
C22' 0.046(3) 0.079(4) 0.077(4) -0.006(3) 0.000(2) 0.004(3)
N1 0.0183(11) 0.0218(12) 0.0156(11) -0.0013(10) 0.0049(9) -0.0002(10)
N4 0.0197(11) 0.0227(13) 0.0181(12) -0.0037(10) 0.0046(9) -0.0012(10)
N1' 0.0192(11) 0.0218(12) 0.0148(11) 0.0004(10) 0.0039(9) -0.0005(10)
N4' 0.0278(13) 0.0251(14) 0.0170(11) 0.0000(10) 0.0022(10) 0.0015(10)
O11 0.0273(10) 0.0229(11) 0.0198(10) -0.0016(9) 0.0111(8) -0.0059(9)
O23 0.117(4) 0.115(5) 0.169(6) 0.004(5) 0.025(4) 0.029(4)
O24 0.0343(14) 0.0531(19) 0.072(2) 0.0054(17) 0.0079(13) 0.0123(14)

loop_
_atom_type_symbol
_atom_type_description
_atom_type_scat_dispersion_real
_atom_type_scat_dispersion_imag
_atom_type_scat_source
C C 0.0033 0.0000 'International Tables Vol C Tables 4.2.6.8 and 6.1.1.4'
H H 0.0000 0.0000 'International Tables Vol C Tables 4.2.6.8 and 6.1.1.4'
N N 0.0061 0.0000 'International Tables Vol C Tables 4.2.6.8 and 6.1.1.4'
O O 0.0106 0.0000 'International Tables Vol C Tables 4.2.6.8 and 6.1.1.4'

loop_
_geom_angle_atom_site_label_1
_geom_angle_atom_site_label_2
_geom_angle_atom_site_label_3
_geom_angle
N1 C2 N4 115.8(2)
N1 C2 C16 124.3(3)
N4 C2 C16 120.0(3)
N4 C3 C14 110.8(2)
N4 C3 H3A 109.5
C14 C3 H3A 109.5
N4 C3 H3B 109.5
C14 C3 H3B 109.5
H3A C3 H3B 108.1
C6 C5 H5A 120.0
C6 C5 H5B 120.0
H5A C5 H5B 120.0
C5 C6 C7 125.4(3)
C5 C6 H6A 117.3
C7 C6 H6A 117.3
C16 C7 C8 119.1(2)
C16 C7 C6 119.5(3)
C8 C7 C6 121.4(2)
C9 C8 C7 124.5(2)
C9 C8 C13 117.3(3)
C7 C8 C13 118.1(2)
C10 C9 C8 122.4(3)
C10 C9 H9 118.8
C8 C9 H9 118.8
C9 C10 C11 118.8(3)
C9 C10 C16' 122.3(2)
C11 C10 C16' 118.8(2)
O11 C11 C12 124.1(2)
O11 C11 C10 115.6(2)
C12 C11 C10 120.3(3)
C11 C12 C13 120.7(2)
C11 C12 H12 119.6
C13 C12 H12 119.6
N1 C13 C12 118.9(2)
N1 C13 C8 121.4(3)
C12 C13 C8 119.7(2)
C15 C14 C3 111.5(3)
C15 C14 H14A 109.3
C3 C14 H14A 109.3
C15 C14 H14B 109.3
C3 C14 H14B 109.3
H14A C14 H14B 108.0
C14 C15 C20 113.5(3)
C14 C15 H15A 108.9
C20 C15 H15A 108.9
C14 C15 H15B 108.9
C20 C15 H15B 108.9
H15A C15 H15B 107.7
C7 C16 C2 118.2(3)
C7 C16 C17 121.5(2)
C2 C16 C17 120.2(3)
C16 C17 C20 116.1(2)
C16 C17 H17A 108.3
C20 C17 H17A 108.3
C16 C17 H17B 108.3
C20 C17 H17B 108.3
H17A C17 H17B 107.4
C19 C18 H18A 109.5
C19 C18 H18B 109.5
H18A C18 H18B 109.5
C19 C18 H18C 109.5
H18A C18 H18C 109.5
H18B C18 H18C 109.5
C18 C19 C20 117.9(3)
C18 C19 H19A 107.8
C20 C19 H19A 107.8
C18 C19 H19B 107.8
C20 C19 H19B 107.8
H19A C19 H19B 107.2
C21 C20 C15 107.7(2)
C21 C20 C19 112.2(3)
C15 C20 C19 110.9(3)
C21 C20 C17 106.9(2)
C15 C20 C17 111.6(3)
C19 C20 C17 107.6(2)
N4 C21 C20 111.2(2)
N4 C21 H21C 109.4
C20 C21 H21C 109.4
N4 C21 H21D 109.4
C20 C21 H21D 109.4
H21C C21 H21D 108.0
O23 C23 O24 118.2(5)
O23 C23 C22' 128.3(5)
O24 C23 C22' 113.1(4)
O24 C24 C25 107.9(4)
O24 C24 H24A 110.1
C25 C24 H24A 110.1
O24 C24 H24B 110.1
C25 C24 H24B 110.1
H24A C24 H24B 108.4
C24 C25 H25A 109.5
C24 C25 H25B 109.5
H25A C25 H25B 109.5
C24 C25 H25C 109.5
H25A C25 H25C 109.5
H25B C25 H25C 109.5
C7' C2' N1' 110.8(2)
C7' C2' C21' 125.8(3)
N1' C2' C21' 123.4(2)
N4' C3' C14' 110.9(3)
N4' C3' H3A' 109.5
C14' C3' H3A' 109.5
N4' C3' H3B' 109.5
C14' C3' H3B' 109.5
H3A' C3' H3B' 108.0
N4' C5' C6' 115.3(3)
N4' C5' H5A' 108.4
C6' C5' H5A' 108.4
N4' C5' H5B' 108.4
C6' C5' H5B' 108.4
H5A' C5' H5B' 107.5
C7' C6' C5' 109.2(2)
C7' C6' H6A' 109.8
C5' C6' H6A' 109.8
C7' C6' H6B' 109.8
C5' C6' H6B' 109.8
H6A' C6' H6B' 108.3
C2' C7' C8' 107.1(3)
C2' C7' C6' 120.9(3)
C8' C7' C6' 131.8(3)
C9' C8' C13' 118.8(3)
C9' C8' C7' 134.5(3)
C13' C8' C7' 106.7(2)
C10' C9' C8' 119.5(3)
C10' C9' H9' 120.3
C8' C9' H9' 120.3
C9' C10' C11' 120.9(3)
C9' C10' H10' 119.5
C11' C10' H10' 119.5
C12' C11' C10' 120.9(3)
C12' C11' H11' 119.6
C10' C11' H11' 119.6
C11' C12' C13' 118.2(3)
C11' C12' H12' 120.9
C13' C12' H12' 120.9
C12' C13' N1' 130.0(3)
C12' C13' C8' 121.7(3)
N1' C13' C8' 108.2(2)
C3' C14' C15' 109.7(3)
C3' C14' H14C 109.7
C15' C14' H14C 109.7
C3' C14' H14D 109.7
C15' C14' H14D 109.7
H14C C14' H14D 108.2
C14' C15' C20' 111.0(3)
C14' C15' H15C 109.4
C20' C15' H15C 109.4
C14' C15' H15D 109.4
C20' C15' H15D 109.4
H15C C15' H15D 108.0
N1' C16' C10 112.8(2)
N1' C16' C17' 109.1(2)
C10 C16' C17' 108.2(2)
N1' C16' H16' 108.9
C10 C16' H16' 108.9
C17' C16' H16' 108.9
C20' C17' C16' 116.4(2)
C20' C17' H17C 108.2
C16' C17' H17C 108.2
C20' C17' H17D 108.2
C16' C17' H17D 108.2
H17C C17' H17D 107.4
C19' C18' H18F 109.5
C19' C18' H18D 109.5
H18F C18' H18D 109.5
C19' C18' H18E 109.5
H18F C18' H18E 109.5
H18D C18' H18E 109.5
C18' C19' C20' 116.0(3)
C18' C19' H19C 108.3
C20' C19' H19C 108.3
C18' C19' H19D 108.3
C20' C19' H19D 108.3
H19C C19' H19D 107.4
C15' C20' C21' 109.9(3)
C15' C20' C17' 112.0(2)
C21' C20' C17' 106.8(2)
C15' C20' C19' 112.2(3)
C21' C20' C19' 107.7(2)
C17' C20' C19' 108.0(2)
N4' C21' C2' 109.3(2)
N4' C21' C20' 114.0(2)
C2' C21' C20' 111.7(2)
N4' C21' H21' 107.1
C2' C21' H21' 107.1
C20' C21' H21' 107.1
C23 C22' H22A 109.5
C23 C22' H22B 109.5
H22A C22' H22B 109.5
C23 C22' H22C 109.5
H22A C22' H22C 109.5
H22B C22' H22C 109.5
C2 N1 C13 118.4(2)
C2 N4 C21 112.0(2)
C2 N4 C3 112.6(2)
C21 N4 C3 111.3(2)
C13' N1' C2' 107.0(2)
C13' N1' C16' 126.9(2)
C2' N1' C16' 122.8(2)
C3' N4' C5' 111.4(3)
C3' N4' C21' 112.7(2)
C5' N4' C21' 109.2(2)
C11 O11 H1 109.5
C23 O24 C24 116.7(4)

loop_
_geom_bond_atom_site_label_1
_geom_bond_atom_site_label_2
_geom_bond_distance
C2 N1 1.322(4)
C2 N4 1.417(4)
C2 C16 1.422(4)
C3 N4 1.475(4)
C3 C14 1.527(4)
C3 H3A 0.9900
C3 H3B 0.9900
C5 C6 1.325(5)
C5 H5A 0.9500
C5 H5B 0.9500
C6 C7 1.476(4)
C6 H6A 0.9500
C7 C16 1.380(4)
C7 C8 1.428(4)
C8 C9 1.423(4)
C8 C13 1.431(4)
C9 C10 1.366(4)
C9 H9 0.9500
C10 C11 1.431(4)
C10 C16' 1.514(4)
C11 O11 1.353(3)
C11 C12 1.376(4)
C12 C13 1.405(4)
C12 H12 0.9500
C13 N1 1.371(4)
C14 C15 1.525(5)
C14 H14A 0.9900
C14 H14B 0.9900
C15 C20 1.543(4)
C15 H15A 0.9900
C15 H15B 0.9900
C16 C17 1.518(4)
C17 C20 1.546(4)
C17 H17A 0.9900
C17 H17B 0.9900
C18 C19 1.521(5)
C18 H18A 0.9800
C18 H18B 0.9800
C18 H18C 0.9800
C19 C20 1.544(4)
C19 H19A 0.9900
C19 H19B 0.9900
C20 C21 1.528(4)
C21 N4 1.465(4)
C21 H21C 0.9900
C21 H21D 0.9900
C23 O23 1.261(8)
C23 O24 1.364(5)
C23 C22' 1.474(7)
C24 O24 1.411(5)
C24 C25 1.479(6)
C24 H24A 0.9900
C24 H24B 0.9900
C25 H25A 0.9800
C25 H25B 0.9800
C25 H25C 0.9800
C2' C7' 1.357(4)
C2' N1' 1.398(3)
C2' C21' 1.500(4)
C3' N4' 1.466(4)
C3' C14' 1.524(5)
C3' H3A' 0.9900
C3' H3B' 0.9900
C5' N4' 1.468(4)
C5' C6' 1.549(4)
C5' H5A' 0.9900
C5' H5B' 0.9900
C6' C7' 1.508(4)
C6' H6A' 0.9900
C6' H6B' 0.9900
C7' C8' 1.432(4)
C8' C9' 1.400(4)
C8' C13' 1.418(4)
C9' C10' 1.378(4)
C9' H9' 0.9500
C10' C11' 1.406(5)
C10' H10' 0.9500
C11' C12' 1.383(4)
C11' H11' 0.9500
C12' C13' 1.389(4)
C12' H12' 0.9500
C13' N1' 1.391(4)
C14' C15' 1.529(4)
C14' H14C 0.9900
C14' H14D 0.9900
C15' C20' 1.530(4)
C15' H15C 0.9900
C15' H15D 0.9900
C16' N1' 1.463(3)
C16' C17' 1.547(4)
C16' H16' 1.0000
C17' C20' 1.543(4)
C17' H17C 0.9900
C17' H17D 0.9900
C18' C19' 1.533(5)
C18' H18F 0.9800
C18' H18D 0.9800
C18' H18E 0.9800
C19' C20' 1.558(4)
C19' H19C 0.9900
C19' H19D 0.9900
C20' C21' 1.534(4)
C21' N4' 1.477(4)
C21' H21' 1.0000
C22' H22A 0.9800
C22' H22B 0.9800
C22' H22C 0.9800
O11 H1 0.8400
